data_7235846
loop_
_publ_author_name
'Gong, Kaining'
'Wang, Weijie'
'Yan, Jinshuang'
'Han, Zhangang'

_publ_section_title
;
 Highly reduced molybdophosphate as a noble-metal-free catalyst for the
 reduction of chromium using formic acid as a reducing agent
;
_journal_issue 11
_journal_name_full 'Journal of Materials Chemistry A'
_journal_page_first 6019
_journal_paper_doi 10.1039/C4TA06830K
_journal_volume 3
_journal_year 2015
_chemical_formula_sum 'C48 H110 Co5 Mo12 N8 Na2 O87 P8'
_chemical_formula_weight 3931.11
_space_group_IT_number 2
_space_group_name_Hall '-P 1'
_space_group_name_H-M_alt 'P -1'
_symmetry_cell_setting triclinic
_symmetry_space_group_name_H-M 'P -1'
_atom_sites_solution_hydrogens geom
_atom_sites_solution_primary direct
_atom_sites_solution_secondary difmap
_audit_creation_method SHELXL-97
_audit_update_record
;
2014-12-05 deposited with the CCDC.
2015-02-16 downloaded from the CCDC.
;
_cell_angle_alpha 105.9200(10)
_cell_angle_beta 110.0210(10)
_cell_angle_gamma 101.5370(10)
_cell_formula_units_Z 1
_cell_length_a 14.2222(8)
_cell_length_b 15.0491(14)
_cell_length_c 16.4125(8)
_cell_measurement_reflns_used 9962
_cell_measurement_temperature 296(2)
_cell_measurement_theta_max 28.25
_cell_measurement_theta_min 2.37
_cell_volume 3001.3(4)
_computing_cell_refinement 'Bruker SMART'
_computing_data_collection 'Bruker SMART'
_computing_data_reduction 'Bruker SAINT'
_computing_molecular_graphics 'Bruker SHELXTL'
_computing_publication_material 'Bruker SHELXTL'
_computing_structure_refinement 'Bruker SHELXTL'
_computing_structure_solution 'Bruker SHELXTL'
_diffrn_ambient_temperature 296(2)
_diffrn_measured_fraction_theta_full 0.984
_diffrn_measured_fraction_theta_max 0.984
_diffrn_measurement_device_type 'CCD area detector'
_diffrn_measurement_method 'phi and omega scans'
_diffrn_radiation_monochromator graphite
_diffrn_radiation_source 'fine-focus sealed tube'
_diffrn_radiation_type MoK\a
_diffrn_radiation_wavelength 0.71073
_diffrn_reflns_av_R_equivalents 0.0117
_diffrn_reflns_av_sigmaI/netI 0.0221
_diffrn_reflns_limit_h_max 16
_diffrn_reflns_limit_h_min -16
_diffrn_reflns_limit_k_max 17
_diffrn_reflns_limit_k_min -17
_diffrn_reflns_limit_l_max 19
_diffrn_reflns_limit_l_min -16
_diffrn_reflns_number 14396
_diffrn_reflns_theta_full 25.01
_diffrn_reflns_theta_max 25.01
_diffrn_reflns_theta_min 1.80
_exptl_absorpt_coefficient_mu 2.105
_exptl_absorpt_correction_T_max 0.699
_exptl_absorpt_correction_T_min 0.625
_exptl_absorpt_correction_type empirical
_exptl_absorpt_process_details sadabs
_exptl_crystal_colour red
_exptl_crystal_density_diffrn 2.175
_exptl_crystal_density_meas ?
_exptl_crystal_density_method 'not measured'
_exptl_crystal_description block
_exptl_crystal_F_000 1931
_exptl_crystal_size_max 0.23
_exptl_crystal_size_mid 0.19
_exptl_crystal_size_min 0.17
_refine_diff_density_max 1.302
_refine_diff_density_min -0.495
_refine_diff_density_rms 0.098
_refine_ls_extinction_method none
_refine_ls_goodness_of_fit_ref 1.062
_refine_ls_hydrogen_treatment mixed
_refine_ls_matrix_type full
_refine_ls_number_parameters 858
_refine_ls_number_reflns 10396
_refine_ls_number_restraints 19
_refine_ls_restrained_S_all 1.073
_refine_ls_R_factor_all 0.0265
_refine_ls_R_factor_gt 0.0245
_refine_ls_shift/su_max 0.001
_refine_ls_shift/su_mean 0.000
_refine_ls_structure_factor_coef Fsqd
_refine_ls_weighting_details 'calc w=1/[\s^2^(Fo^2^)+(0.0365P)^2^+7.9837P] where P=(Fo^2^+2Fc^2^)/3'
_refine_ls_weighting_scheme calc
_refine_ls_wR_factor_gt 0.0733
_refine_ls_wR_factor_ref 0.0747
_reflns_number_gt 9744
_reflns_number_total 10396
_reflns_threshold_expression >2sigma(I)
_cod_data_source_file c4ta06830k1.cif
_cod_data_source_block 37
_cod_depositor_comments
;
The following automatic conversions were performed:

data item '_symmetry_cell_setting' value 'Triclinic' was changed to
'triclinic' in accordance with the
/home/saulius/struct/COD-crude-data/automatic-downloads/DataCite-retrospective/RSC/depositions/lib/dictionaries/cif_core.dic
dictionary named 'cif_core.dic' version 2.4.2 last updated on
2011-04-26.

data item '_exptl_crystal_density_meas' value 'none' was changed to
'?' -- the value is perceived as not measured.

Automatic conversion script
Id: cif_fix_values 6909 2019-04-08 15:41:33Z antanas 
;
_cod_original_sg_symbol_H-M 'P-1   '
_cod_database_code 7235846

loop_
_symmetry_equiv_pos_as_xyz
'x, y, z'
'-x, -y, -z'

loop_
_atom_site_label
_atom_site_type_symbol
_atom_site_fract_x
_atom_site_fract_y
_atom_site_fract_z
_atom_site_U_iso_or_equiv
_atom_site_adp_type
_atom_site_occupancy
_atom_site_symmetry_multiplicity
_atom_site_calc_flag
_atom_site_refinement_flags
Mo1 Mo 0.66303(2) 0.40899(2) 0.17926(2) 0.01689(8) Uani 1 1 d .
Mo2 Mo 0.25854(2) 0.29875(2) -0.04762(2) 0.01735(8) Uani 1 1 d .
Mo3 Mo 0.39373(2) 0.35865(2) 0.12518(2) 0.01698(8) Uani 1 1 d .
Mo4 Mo 0.45662(2) 0.68253(2) 0.18359(2) 0.01705(8) Uani 1 1 d .
Mo5 Mo 0.72856(2) 0.39214(2) 0.04835(2) 0.01710(8) Uani 1 1 d .
Mo6 Mo 0.65656(2) 0.72450(2) 0.22524(2) 0.01884(8) Uani 1 1 d .
Co1 Co 0.5000 0.5000 0.0000 0.01662(14) Uani 1 2 d S
Co2 Co 0.27846(4) 0.95778(4) 0.03952(4) 0.02103(12) Uani 1 1 d .
Co3 Co 0.63122(4) 0.11923(4) 0.34739(4) 0.02450(12) Uani 1 1 d .
Na1 Na 0.64472(16) 0.01511(12) 0.14360(12) 0.0406(4) Uani 1 1 d .
P1 P 0.54863(8) 0.28904(7) 0.28163(7) 0.0214(2) Uani 1 1 d .
P2 P 0.15335(8) 0.09521(7) -0.23928(7) 0.0256(2) Uani 1 1 d .
P3 P 0.47849(7) 0.23259(6) -0.02834(6) 0.01534(18) Uani 1 1 d .
P4 P 0.28240(8) 0.79272(7) 0.12455(7) 0.0194(2) Uani 1 1 d .
O1 O 0.6355(2) 0.46392(18) 0.08027(17) 0.0183(5) Uani 1 1 d .
O2 O 0.3860(2) 0.41478(18) 0.02789(17) 0.0190(5) Uani 1 1 d .
O3 O 0.53644(19) 0.60746(17) 0.13237(17) 0.0179(5) Uani 1 1 d .
O4 O 0.6966(2) 0.6935(2) 0.3190(2) 0.0305(6) Uani 1 1 d .
O5 O 0.7480(2) 0.66431(18) 0.16333(18) 0.0202(5) Uani 1 1 d .
H5A H 0.7200 0.5966 0.1385 0.047(15) Uiso 1 1 d R
O6 O 0.7808(2) 0.8530(2) 0.2795(2) 0.0307(7) Uani 1 1 d .
O7 O 0.5715(2) 0.80601(18) 0.24798(18) 0.0227(6) Uani 1 1 d .
O8 O 0.43415(19) 0.72236(17) 0.05500(17) 0.0178(5) Uani 1 1 d .
O9 O 0.4521(2) 0.6396(2) 0.26661(19) 0.0267(6) Uani 1 1 d .
O10 O 0.3186(2) 0.57617(18) 0.07364(17) 0.0193(5) Uani 1 1 d .
H10A H 0.3395 0.5244 0.0660 0.043(14) Uiso 1 1 d R
O11 O 0.3582(2) 0.76206(19) 0.19472(18) 0.0236(6) Uani 1 1 d .
O12 O 0.3389(2) 0.89104(19) 0.12790(19) 0.0239(6) Uani 1 1 d .
O13 O 0.1931(2) 0.8079(2) 0.1565(2) 0.0298(6) Uani 1 1 d .
H13A H 0.1546 0.7660 0.1495 0.09(3) Uiso 1 1 d R
O14 O 0.7653(2) 0.4999(2) 0.26919(19) 0.0278(6) Uani 1 1 d .
O15 O 0.8478(2) 0.4777(2) 0.1067(2) 0.0277(6) Uani 1 1 d .
O16 O 0.7702(2) 0.28680(19) -0.02646(19) 0.0232(6) Uani 1 1 d .
O17 O 0.7223(2) 0.31551(18) 0.12558(18) 0.0211(5) Uani 1 1 d .
O18 O 0.5450(2) 0.46010(18) 0.20607(18) 0.0195(5) Uani 1 1 d .
H18A H 0.5481 0.5134 0.1942 0.057(17) Uiso 1 1 d R
O19 O 0.50452(19) 0.29830(18) 0.07263(17) 0.0179(5) Uani 1 1 d .
O20 O 0.37302(19) 0.23797(18) -0.09400(17) 0.0182(5) Uani 1 1 d .
O21 O 0.6379(2) 0.3207(2) 0.25260(19) 0.0247(6) Uani 1 1 d .
O22 O 0.5798(3) 0.3571(2) 0.3837(2) 0.0418(8) Uani 1 1 d .
H22 H 0.5879 0.4135 0.3866 0.063 Uiso 1 1 calc R
O23 O 0.5347(2) 0.1867(2) 0.28052(19) 0.0263(6) Uani 1 1 d .
O24 O 0.4440(2) 0.2919(2) 0.21668(19) 0.0255(6) Uani 1 1 d .
O25 O 0.2907(2) 0.23223(18) 0.03896(18) 0.0205(5) Uani 1 1 d .
O26 O 0.3283(2) 0.4167(2) 0.1773(2) 0.0269(6) Uani 1 1 d .
O27 O 0.1631(2) 0.3424(2) -0.0331(2) 0.0267(6) Uani 1 1 d .
O28 O 0.1606(2) 0.16419(19) -0.14798(19) 0.0252(6) Uani 1 1 d .
O29 O 0.0345(3) 0.0592(3) -0.3115(2) 0.0500(9) Uani 1 1 d .
H29 H 0.0171 0.1064 -0.3184 0.075 Uiso 1 1 calc R
O30 O 0.4706(2) 0.12964(18) -0.03430(18) 0.0203(5) Uani 1 1 d .
O31 O 0.1797(3) 0.0064(2) -0.2300(3) 0.0511(9) Uani 1 1 d .
C1 C 0.0753(4) 0.7901(3) -0.1074(3) 0.0349(10) Uani 1 1 d .
C2 C -0.0313(4) 0.7342(3) -0.1506(4) 0.0432(12) Uani 1 1 d .
C3 C -0.0927(4) 0.7611(4) -0.1054(4) 0.0471(13) Uani 1 1 d .
C4 C -0.0484(4) 0.8409(4) -0.0223(4) 0.0410(11) Uani 1 1 d .
C5 C 0.0585(3) 0.8927(3) 0.0157(3) 0.0286(9) Uani 1 1 d .
C6 C 0.1120(3) 0.9781(3) 0.1038(3) 0.0294(9) Uani 1 1 d .
C7 C 0.0639(4) 1.0096(4) 0.1620(4) 0.0442(12) Uani 1 1 d .
C8 C 0.1203(5) 1.0909(4) 0.2430(4) 0.0508(14) Uani 1 1 d .
C9 C 0.2240(4) 1.1409(4) 0.2671(4) 0.0424(11) Uani 1 1 d .
C10 C 0.2672(4) 1.1047(3) 0.2069(3) 0.0349(10) Uani 1 1 d .
C11 C -0.0739(5) 0.6498(5) -0.2416(5) 0.0701(18) Uani 1 1 d .
H11A H -0.1453 0.6134 -0.2569 0.105 Uiso 1 1 calc R
H11B H -0.0309 0.6082 -0.2363 0.105 Uiso 1 1 calc R
H11C H -0.0729 0.6738 -0.2899 0.105 Uiso 1 1 calc R
C12 C 0.2907(5) 1.2306(5) 0.3543(4) 0.0684(18) Uani 1 1 d .
H12A H 0.3580 1.2240 0.3857 0.103 Uiso 1 1 calc R
H12B H 0.2554 1.2380 0.3950 0.103 Uiso 1 1 calc R
H12C H 0.3012 1.2872 0.3379 0.103 Uiso 1 1 calc R
C13 C 0.8129(4) 0.3016(4) 0.5000(4) 0.0432(12) Uani 1 1 d .
C14 C 0.8719(4) 0.3733(4) 0.5878(4) 0.0525(14) Uani 1 1 d .
C15 C 0.8305(5) 0.3752(4) 0.6529(4) 0.0593(16) Uani 1 1 d .
C16 C 0.7345(5) 0.3094(4) 0.6299(4) 0.0542(14) Uani 1 1 d .
C17 C 0.6790(4) 0.2401(3) 0.5390(3) 0.0354(10) Uani 1 1 d .
C18 C 0.5751(4) 0.1676(3) 0.5063(3) 0.0363(10) Uani 1 1 d .
C19 C 0.5161(5) 0.1676(4) 0.5582(4) 0.0527(14) Uani 1 1 d .
C20 C 0.4165(5) 0.0999(4) 0.5201(4) 0.0545(14) Uani 1 1 d D
C21 C 0.3748(4) 0.0328(4) 0.4301(3) 0.0412(11) Uani 1 1 d .
C22 C 0.4390(4) 0.0349(3) 0.3829(3) 0.0350(10) Uani 1 1 d .
C23 C 0.9772(5) 0.4440(5) 0.6091(5) 0.086(2) Uani 1 1 d .
H23A H 0.9660 0.4991 0.5934 0.129 Uiso 1 1 calc R
H23B H 1.0098 0.4118 0.5731 0.129 Uiso 1 1 calc R
H23C H 1.0225 0.4660 0.6745 0.129 Uiso 1 1 calc R
C24 C 0.2657(4) -0.0404(5) 0.3843(4) 0.0549(14) Uani 1 1 d .
H24A H 0.2605 -0.0805 0.4201 0.082 Uiso 1 1 calc R
H24B H 0.2521 -0.0807 0.3222 0.082 Uiso 1 1 calc R
H24C H 0.2147 -0.0068 0.3811 0.082 Uiso 1 1 calc R
N1 N 0.1197(3) 0.8666(2) -0.0273(3) 0.0281(8) Uani 1 1 d .
N2 N 0.2142(3) 1.0259(2) 0.1278(3) 0.0280(8) Uani 1 1 d .
N3 N 0.7199(3) 0.2360(3) 0.4762(3) 0.0333(8) Uani 1 1 d .
N4 N 0.5366(3) 0.1001(3) 0.4193(2) 0.0301(8) Uani 1 1 d .
O1W O 0.3363(2) 0.88330(19) -0.05440(19) 0.0242(6) Uani 1 1 d .
H1WB H 0.3996 0.8823 -0.0162 0.08(2) Uiso 1 1 d R
H1WA H 0.3097 0.8179 -0.0823 0.043(14) Uiso 1 1 d R
O2W O 0.4363(2) 1.0607(2) 0.0977(2) 0.0284(6) Uani 1 1 d .
H2WA H 0.4507 1.0990 0.0681 0.08(2) Uiso 1 1 d R
H2WB H 0.4637 1.1031 0.1531 0.029(12) Uiso 1 1 d R
O3W O 0.2387(3) 1.0377(2) -0.0446(2) 0.0360(7) Uani 1 1 d .
H3WA H 0.2638 1.0984 -0.0204 0.049(16) Uiso 1 1 d R
H3WB H 0.2048 1.0202 -0.1081 0.060(18) Uiso 1 1 d R
O4W O 0.7211(2) 0.1678(2) 0.2736(2) 0.0319(7) Uani 1 1 d .
H4WA H 0.7028 0.2190 0.2598 0.10(3) Uiso 1 1 d R
H4WB H 0.7957 0.1822 0.2966 0.058(17) Uiso 1 1 d R
O5W O 0.7429(3) 0.0474(3) 0.3902(2) 0.0443(8) Uani 1 1 d .
H5WA H 0.7438 -0.0026 0.3486 0.08(2) Uiso 1 1 d R
H5WB H 0.8049 0.0790 0.4383 0.09(2) Uiso 1 1 d R
O6W O 0.5512(2) -0.01999(19) 0.23770(19) 0.0272(6) Uani 1 1 d .
H6WA H 0.4845 -0.0420 0.1953 0.051(16) Uiso 1 1 d R
H6WB H 0.5569 -0.0736 0.2408 0.043(15) Uiso 1 1 d R
O7W O 0.1404(5) 0.5141(4) 0.1182(4) 0.0912(17) Uani 1 1 d .
H7WA H 0.1999 0.5192 0.1145 0.109 Uiso 1 1 d R
H7WB H 0.0777 0.4742 0.0939 0.109 Uiso 1 1 d R
O8W O 0.9350(5) 0.1379(5) 0.5315(5) 0.0490(18) Uani 0.50 1 d PU
H8WA H 0.9643 0.1801 0.5156 0.059 Uiso 0.50 1 d PR
H8WB H 0.9498 0.1197 0.5769 0.059 Uiso 0.50 1 d PR
O9W O 0.8820(7) 0.8986(6) 0.4903(5) 0.066(2) Uani 0.50 1 d PU
H9WA H 0.8247 0.9074 0.4842 0.079 Uiso 0.50 1 d PR
H9WB H 0.9175 0.9527 0.4942 0.079 Uiso 0.50 1 d PR
O10W O 0.8836(10) 0.7174(10) 0.5178(8) 0.112(4) Uani 0.50 1 d PU
H10C H 0.8260 0.6767 0.4814 0.134 Uiso 0.50 1 d PR
H10D H 0.9104 0.7547 0.4954 0.134 Uiso 0.50 1 d PR
O11W O 0.6177(14) 0.5464(6) 0.4142(6) 0.134(5) Uani 0.50 1 d PU
H11E H 0.6302 0.5452 0.4600 0.161 Uiso 0.50 1 d PR
H11D H 0.5557 0.5425 0.4001 0.161 Uiso 0.50 1 d PR
O12W O 0.9263(3) 0.1921(3) 0.3240(4) 0.0742(13) Uani 1 1 d U
H12E H 0.9692 0.2225 0.3812 0.089 Uiso 1 1 d R
H12D H 0.9021 0.1299 0.2956 0.089 Uiso 1 1 d R
O13W O 0.0451(3) 0.6548(3) 0.1363(3) 0.0633(11) Uani 1 1 d .
H13C H -0.0097 0.6683 0.1318 0.076 Uiso 1 1 d R
H13D H 0.0457 0.6021 0.0989 0.076 Uiso 1 1 d R
O14W O 0.0210(4) 0.2583(4) 0.7178(3) 0.0822(15) Uani 1 1 d .
H14C H 0.0299 0.3180 0.7143 0.099 Uiso 1 1 d R
H14D H -0.0061 0.2657 0.7550 0.099 Uiso 1 1 d R
O15W O 0.457(2) 0.5506(16) 0.4216(12) 0.240(13) Uani 0.50 1 d P
H15C H 0.4936 0.6091 0.4553 0.289 Uiso 0.50 1 d PR
H15D H 0.3901 0.5186 0.3961 0.289 Uiso 0.50 1 d PR
H1 H 0.116(4) 0.774(3) -0.139(3) 0.032(12) Uiso 1 1 d .
H2 H -0.164(5) 0.729(4) -0.132(4) 0.054(16) Uiso 1 1 d .
H3 H -0.090(5) 0.862(4) 0.009(4) 0.054(16) Uiso 1 1 d .
H4 H 0.002(5) 0.976(4) 0.147(4) 0.047(16) Uiso 1 1 d .
H5 H 0.075(5) 1.107(4) 0.276(4) 0.067(18) Uiso 1 1 d .
H6 H 0.339(4) 1.130(3) 0.220(3) 0.030(12) Uiso 1 1 d .
H7 H 0.842(4) 0.294(4) 0.454(4) 0.052(16) Uiso 1 1 d .
H8 H 0.873(7) 0.420(6) 0.725(6) 0.12(3) Uiso 1 1 d .
H9 H 0.707(5) 0.319(4) 0.682(4) 0.068(18) Uiso 1 1 d .
H10 H 0.548(5) 0.210(5) 0.616(5) 0.08(2) Uiso 1 1 d .
H11 H 0.388(6) 0.103(6) 0.565(4) 0.10(3) Uiso 1 1 d D
H12 H 0.418(4) -0.021(4) 0.318(4) 0.042(14) Uiso 1 1 d .

loop_
_atom_site_aniso_label
_atom_site_aniso_U_11
_atom_site_aniso_U_22
_atom_site_aniso_U_33
_atom_site_aniso_U_23
_atom_site_aniso_U_13
_atom_site_aniso_U_12
Mo1 0.01733(16) 0.01537(15) 0.01912(16) 0.00772(12) 0.00780(13) 0.00561(12)
Mo2 0.01596(16) 0.01441(15) 0.02258(17) 0.00775(13) 0.00840(13) 0.00502(12)
Mo3 0.01787(16) 0.01530(15) 0.02185(17) 0.00921(13) 0.01047(13) 0.00667(12)
Mo4 0.02010(16) 0.01500(15) 0.01926(16) 0.00742(12) 0.01022(13) 0.00730(13)
Mo5 0.01706(16) 0.01495(15) 0.02117(16) 0.00746(13) 0.00918(13) 0.00600(12)
Mo6 0.01886(16) 0.01676(16) 0.01964(16) 0.00609(13) 0.00731(13) 0.00565(13)
Co1 0.0175(3) 0.0141(3) 0.0198(3) 0.0070(3) 0.0091(3) 0.0050(3)
Co2 0.0197(3) 0.0192(3) 0.0287(3) 0.0116(2) 0.0125(2) 0.0075(2)
Co3 0.0284(3) 0.0242(3) 0.0220(3) 0.0096(2) 0.0101(2) 0.0103(2)
Na1 0.0556(12) 0.0255(9) 0.0319(9) 0.0067(7) 0.0189(9) 0.0000(8)
P1 0.0259(5) 0.0203(5) 0.0213(5) 0.0107(4) 0.0109(4) 0.0081(4)
P2 0.0248(5) 0.0172(5) 0.0272(5) 0.0050(4) 0.0074(4) 0.0022(4)
P3 0.0157(4) 0.0129(4) 0.0193(5) 0.0069(4) 0.0084(4) 0.0053(4)
P4 0.0216(5) 0.0178(5) 0.0251(5) 0.0098(4) 0.0137(4) 0.0096(4)
O1 0.0203(13) 0.0153(12) 0.0223(13) 0.0079(10) 0.0110(11) 0.0068(10)
O2 0.0199(13) 0.0164(12) 0.0223(13) 0.0086(11) 0.0094(11) 0.0066(10)
O3 0.0182(13) 0.0149(12) 0.0218(13) 0.0070(10) 0.0094(11) 0.0059(10)
O4 0.0295(16) 0.0354(16) 0.0275(15) 0.0157(13) 0.0084(13) 0.0130(13)
O5 0.0202(13) 0.0176(13) 0.0229(13) 0.0080(11) 0.0084(11) 0.0066(11)
O6 0.0268(15) 0.0261(15) 0.0273(15) 0.0017(12) 0.0106(12) -0.0020(12)
O7 0.0267(14) 0.0175(13) 0.0227(14) 0.0055(11) 0.0104(11) 0.0077(11)
O8 0.0172(13) 0.0158(12) 0.0205(13) 0.0069(10) 0.0084(10) 0.0046(10)
O9 0.0335(16) 0.0259(15) 0.0276(15) 0.0151(12) 0.0159(13) 0.0108(12)
O10 0.0224(13) 0.0162(13) 0.0234(13) 0.0092(11) 0.0117(11) 0.0083(11)
O11 0.0290(15) 0.0256(14) 0.0245(14) 0.0116(12) 0.0148(12) 0.0160(12)
O12 0.0240(14) 0.0197(13) 0.0304(15) 0.0121(12) 0.0120(12) 0.0068(11)
O13 0.0305(16) 0.0315(16) 0.0395(17) 0.0148(13) 0.0242(14) 0.0156(14)
O14 0.0252(15) 0.0237(14) 0.0272(15) 0.0057(12) 0.0085(12) 0.0033(12)
O15 0.0224(14) 0.0261(15) 0.0313(15) 0.0095(12) 0.0108(12) 0.0036(12)
O16 0.0217(14) 0.0219(14) 0.0285(14) 0.0087(12) 0.0118(12) 0.0109(11)
O17 0.0240(14) 0.0203(13) 0.0248(14) 0.0121(11) 0.0112(11) 0.0123(11)
O18 0.0193(13) 0.0164(13) 0.0237(13) 0.0078(11) 0.0098(11) 0.0061(10)
O19 0.0182(13) 0.0165(12) 0.0194(13) 0.0070(10) 0.0085(10) 0.0048(10)
O20 0.0167(13) 0.0170(12) 0.0200(13) 0.0066(10) 0.0071(10) 0.0051(10)
O21 0.0244(14) 0.0265(14) 0.0296(15) 0.0169(12) 0.0124(12) 0.0102(12)
O22 0.055(2) 0.0398(18) 0.0280(17) 0.0067(14) 0.0193(15) 0.0154(16)
O23 0.0287(15) 0.0234(14) 0.0308(15) 0.0174(12) 0.0109(12) 0.0093(12)
O24 0.0260(15) 0.0274(15) 0.0332(16) 0.0199(13) 0.0160(13) 0.0110(12)
O25 0.0207(13) 0.0157(12) 0.0272(14) 0.0103(11) 0.0109(11) 0.0054(11)
O26 0.0280(15) 0.0257(14) 0.0309(15) 0.0091(12) 0.0165(13) 0.0115(12)
O27 0.0220(14) 0.0263(15) 0.0356(16) 0.0129(13) 0.0132(12) 0.0117(12)
O28 0.0229(14) 0.0188(13) 0.0303(15) 0.0069(12) 0.0111(12) 0.0029(11)
O29 0.0279(18) 0.062(2) 0.0369(19) 0.0130(17) 0.0028(15) -0.0063(16)
O30 0.0222(13) 0.0150(12) 0.0254(14) 0.0080(11) 0.0110(11) 0.0072(11)
O31 0.079(3) 0.0250(17) 0.053(2) 0.0147(16) 0.028(2) 0.0238(18)
C1 0.030(2) 0.031(2) 0.044(3) 0.014(2) 0.016(2) 0.008(2)
C2 0.035(3) 0.030(2) 0.050(3) 0.012(2) 0.011(2) 0.000(2)
C3 0.026(3) 0.048(3) 0.059(3) 0.021(3) 0.016(2) -0.003(2)
C4 0.027(2) 0.044(3) 0.057(3) 0.021(2) 0.024(2) 0.008(2)
C5 0.024(2) 0.030(2) 0.043(2) 0.022(2) 0.0187(19) 0.0118(18)
C6 0.026(2) 0.030(2) 0.043(3) 0.022(2) 0.0189(19) 0.0130(18)
C7 0.032(3) 0.051(3) 0.060(3) 0.022(3) 0.031(3) 0.014(2)
C8 0.055(3) 0.060(3) 0.055(3) 0.019(3) 0.040(3) 0.028(3)
C9 0.048(3) 0.038(3) 0.043(3) 0.011(2) 0.024(2) 0.016(2)
C10 0.031(2) 0.031(2) 0.046(3) 0.014(2) 0.020(2) 0.011(2)
C11 0.054(4) 0.052(4) 0.068(4) 0.002(3) 0.014(3) -0.007(3)
C12 0.070(4) 0.062(4) 0.059(4) -0.002(3) 0.032(3) 0.017(3)
C13 0.038(3) 0.045(3) 0.038(3) 0.007(2) 0.013(2) 0.011(2)
C14 0.043(3) 0.041(3) 0.047(3) -0.001(2) 0.006(2) 0.007(2)
C15 0.064(4) 0.049(3) 0.037(3) -0.004(3) 0.011(3) 0.009(3)
C16 0.066(4) 0.047(3) 0.034(3) 0.002(2) 0.018(3) 0.008(3)
C17 0.050(3) 0.030(2) 0.026(2) 0.0100(19) 0.014(2) 0.018(2)
C18 0.051(3) 0.034(2) 0.028(2) 0.0129(19) 0.018(2) 0.018(2)
C19 0.073(4) 0.048(3) 0.036(3) 0.006(2) 0.031(3) 0.014(3)
C20 0.068(4) 0.057(3) 0.056(3) 0.023(3) 0.044(3) 0.021(3)
C21 0.053(3) 0.043(3) 0.041(3) 0.023(2) 0.028(2) 0.019(2)
C22 0.041(3) 0.035(2) 0.032(2) 0.013(2) 0.018(2) 0.012(2)
C23 0.051(4) 0.075(5) 0.077(5) -0.014(4) 0.016(4) -0.010(3)
C24 0.046(3) 0.071(4) 0.056(3) 0.029(3) 0.031(3) 0.015(3)
N1 0.0227(18) 0.0270(18) 0.038(2) 0.0161(16) 0.0127(16) 0.0087(15)
N2 0.0265(18) 0.0264(18) 0.040(2) 0.0171(16) 0.0185(16) 0.0113(15)
N3 0.035(2) 0.031(2) 0.0292(19) 0.0080(16) 0.0101(16) 0.0131(17)
N4 0.042(2) 0.0293(19) 0.0249(18) 0.0127(15) 0.0160(16) 0.0158(17)
O1W 0.0255(15) 0.0198(14) 0.0307(15) 0.0107(12) 0.0136(12) 0.0095(11)
O2W 0.0329(16) 0.0221(14) 0.0275(16) 0.0093(13) 0.0132(13) 0.0029(12)
O3W 0.0457(19) 0.0199(15) 0.0397(18) 0.0161(14) 0.0103(15) 0.0122(14)
O4W 0.0306(16) 0.0288(16) 0.0363(17) 0.0115(13) 0.0151(14) 0.0091(13)
O5W 0.046(2) 0.052(2) 0.0357(18) 0.0130(17) 0.0115(16) 0.0312(18)
O6W 0.0308(16) 0.0185(14) 0.0304(15) 0.0091(12) 0.0106(13) 0.0087(12)
O7W 0.106(4) 0.088(4) 0.126(5) 0.047(3) 0.086(4) 0.048(3)
O8W 0.015(3) 0.062(4) 0.043(4) 0.000(3) -0.001(3) 0.011(3)
O9W 0.069(5) 0.063(5) 0.050(5) 0.009(4) 0.020(4) 0.015(4)
O10W 0.101(8) 0.150(9) 0.078(7) 0.047(7) 0.016(6) 0.060(7)
O11W 0.333(15) 0.034(4) 0.045(5) 0.023(4) 0.091(7) 0.047(7)
O12W 0.051(2) 0.045(2) 0.114(4) 0.015(2) 0.034(3) 0.012(2)
O13W 0.036(2) 0.064(3) 0.091(3) 0.034(2) 0.026(2) 0.0115(19)
O14W 0.069(3) 0.102(4) 0.064(3) 0.021(3) 0.015(2) 0.041(3)
O15W 0.48(4) 0.28(2) 0.145(14) 0.172(17) 0.18(2) 0.26(3)

loop_
_atom_type_symbol
_atom_type_description
_atom_type_scat_dispersion_real
_atom_type_scat_dispersion_imag
_atom_type_scat_source
C C 0.0033 0.0016 'International Tables Vol C Tables 4.2.6.8 and 6.1.1.4'
H H 0.0000 0.0000 'International Tables Vol C Tables 4.2.6.8 and 6.1.1.4'
N N 0.0061 0.0033 'International Tables Vol C Tables 4.2.6.8 and 6.1.1.4'
O O 0.0106 0.0060 'International Tables Vol C Tables 4.2.6.8 and 6.1.1.4'
Mo Mo -1.6832 0.6857 'International Tables Vol C Tables 4.2.6.8 and 6.1.1.4'
Co Co 0.3494 0.9721 'International Tables Vol C Tables 4.2.6.8 and 6.1.1.4'
P P 0.1023 0.0942 'International Tables Vol C Tables 4.2.6.8 and 6.1.1.4'
Na Na 0.0362 0.0249 'International Tables Vol C Tables 4.2.6.8 and 6.1.1.4'

loop_
_geom_angle_atom_site_label_1
_geom_angle_atom_site_label_2
_geom_angle_atom_site_label_3
_geom_angle
_geom_angle_site_symmetry_1
_geom_angle_site_symmetry_3
O14 Mo1 O17 106.24(13) . .
O14 Mo1 O1 102.03(12) . .
O17 Mo1 O1 95.78(10) . .
O14 Mo1 O21 96.74(12) . .
O17 Mo1 O21 85.47(11) . .
O1 Mo1 O21 159.99(11) . .
O14 Mo1 O18 95.73(12) . .
O17 Mo1 O18 156.97(10) . .
O1 Mo1 O18 86.10(10) . .
O21 Mo1 O18 85.18(10) . .
O14 Mo1 O19 168.04(12) . .
O17 Mo1 O19 85.06(10) . .
O1 Mo1 O19 80.26(9) . .
O21 Mo1 O19 79.96(10) . .
O18 Mo1 O19 72.61(9) . .
O14 Mo1 Mo5 101.14(10) . .
O17 Mo1 Mo5 48.24(7) . .
O1 Mo1 Mo5 49.19(7) . .
O21 Mo1 Mo5 133.36(8) . .
O18 Mo1 Mo5 134.46(7) . .
O19 Mo1 Mo5 89.27(6) . .
O27 Mo2 O25 104.96(12) . .
O27 Mo2 O2 102.05(12) . .
O25 Mo2 O2 95.59(10) . .
O27 Mo2 O28 97.01(12) . .
O25 Mo2 O28 86.70(11) . .
O2 Mo2 O28 159.47(11) . .
O27 Mo2 O5 95.96(12) . 2_665
O25 Mo2 O5 157.83(10) . 2_665
O2 Mo2 O5 86.98(10) . 2_665
O28 Mo2 O5 83.51(10) . 2_665
O27 Mo2 O20 169.70(12) . .
O25 Mo2 O20 83.95(10) . .
O2 Mo2 O20 81.88(10) . .
O28 Mo2 O20 78.07(10) . .
O5 Mo2 O20 74.60(9) 2_665 .
O27 Mo2 Mo3 100.04(10) . .
O25 Mo2 Mo3 48.03(8) . .
O2 Mo2 Mo3 49.23(7) . .
O28 Mo2 Mo3 134.35(8) . .
O5 Mo2 Mo3 135.54(7) 2_665 .
O20 Mo2 Mo3 89.76(6) . .
O26 Mo3 O25 105.01(12) . .
O26 Mo3 O2 101.09(12) . .
O25 Mo3 O2 95.08(10) . .
O26 Mo3 O24 97.14(12) . .
O25 Mo3 O24 86.96(11) . .
O2 Mo3 O24 160.43(11) . .
O26 Mo3 O18 98.35(12) . .
O25 Mo3 O18 155.54(10) . .
O2 Mo3 O18 87.36(10) . .
O24 Mo3 O18 82.98(10) . .
O26 Mo3 O19 171.27(12) . .
O25 Mo3 O19 83.45(10) . .
O2 Mo3 O19 79.98(9) . .
O24 Mo3 O19 80.92(10) . .
O18 Mo3 O19 72.99(9) . .
O26 Mo3 Mo2 99.33(10) . .
O25 Mo3 Mo2 47.96(7) . .
O2 Mo3 Mo2 48.77(7) . .
O24 Mo3 Mo2 134.63(8) . .
O18 Mo3 Mo2 135.06(7) . .
O19 Mo3 Mo2 87.92(6) . .
O9 Mo4 O7 105.64(13) . .
O9 Mo4 O3 101.00(12) . .
O7 Mo4 O3 95.55(11) . .
O9 Mo4 O11 96.00(12) . .
O7 Mo4 O11 86.74(11) . .
O3 Mo4 O11 161.51(10) . .
O9 Mo4 O10 96.85(12) . .
O7 Mo4 O10 156.42(10) . .
O3 Mo4 O10 86.88(10) . .
O11 Mo4 O10 83.91(10) . .
O9 Mo4 O8 170.16(12) . .
O7 Mo4 O8 83.76(10) . .
O3 Mo4 O8 80.61(9) . .
O11 Mo4 O8 81.42(10) . .
O10 Mo4 O8 73.48(9) . .
O9 Mo4 Mo6 99.46(10) . .
O7 Mo4 Mo6 48.27(8) . .
O3 Mo4 Mo6 49.05(7) . .
O11 Mo4 Mo6 134.85(8) . .
O10 Mo4 Mo6 135.10(7) . .
O8 Mo4 Mo6 88.94(6) . .
O15 Mo5 O17 105.34(13) . .
O15 Mo5 O1 102.50(12) . .
O17 Mo5 O1 95.51(10) . .
O15 Mo5 O16 97.72(12) . .
O17 Mo5 O16 87.17(11) . .
O1 Mo5 O16 158.07(11) . .
O15 Mo5 O10 97.63(12) . 2_665
O17 Mo5 O10 156.30(10) . 2_665
O1 Mo5 O10 84.98(10) . 2_665
O16 Mo5 O10 84.00(10) . 2_665
O15 Mo5 O8 170.00(12) . 2_665
O17 Mo5 O8 83.68(10) . 2_665
O1 Mo5 O8 80.52(9) . 2_665
O16 Mo5 O8 78.15(10) . 2_665
O10 Mo5 O8 73.00(9) 2_665 2_665
O15 Mo5 Mo1 100.79(10) . .
O17 Mo5 Mo1 48.12(7) . .
O1 Mo5 Mo1 49.02(7) . .
O16 Mo5 Mo1 134.69(8) . .
O10 Mo5 Mo1 133.05(7) 2_665 .
O8 Mo5 Mo1 88.41(6) 2_665 .
O4 Mo6 O7 105.06(13) . .
O4 Mo6 O3 102.41(13) . .
O7 Mo6 O3 95.84(11) . .
O4 Mo6 O6 96.41(13) . .
O7 Mo6 O6 86.49(12) . .
O3 Mo6 O6 159.69(11) . .
O4 Mo6 O5 96.70(12) . .
O7 Mo6 O5 157.15(10) . .
O3 Mo6 O5 86.04(10) . .
O6 Mo6 O5 84.22(11) . .
O4 Mo6 O20 170.11(12) . 2_665
O7 Mo6 O20 83.99(10) . 2_665
O3 Mo6 O20 80.24(9) . 2_665
O6 Mo6 O20 79.95(10) . 2_665
O5 Mo6 O20 73.86(9) . 2_665
O4 Mo6 Mo4 100.10(10) . .
O7 Mo6 Mo4 48.29(8) . .
O3 Mo6 Mo4 49.32(7) . .
O6 Mo6 Mo4 134.46(9) . .
O5 Mo6 Mo4 134.65(7) . .
O20 Mo6 Mo4 88.86(6) 2_665 .
O2 Co1 O2 180.0 2_665 .
O2 Co1 O3 95.37(9) 2_665 .
O2 Co1 O3 84.63(9) . .
O2 Co1 O3 84.63(9) 2_665 2_665
O2 Co1 O3 95.37(9) . 2_665
O3 Co1 O3 180.0 . 2_665
O2 Co1 O1 96.77(9) 2_665 2_665
O2 Co1 O1 83.23(9) . 2_665
O3 Co1 O1 95.97(9) . 2_665
O3 Co1 O1 84.04(9) 2_665 2_665
O2 Co1 O1 83.23(9) 2_665 .
O2 Co1 O1 96.77(9) . .
O3 Co1 O1 84.04(9) . .
O3 Co1 O1 95.96(9) 2_665 .
O1 Co1 O1 180.0 2_665 .
O12 Co2 O3W 171.93(12) . .
O12 Co2 N1 99.18(12) . .
O3W Co2 N1 88.81(13) . .
O12 Co2 N2 90.73(12) . .
O3W Co2 N2 92.04(13) . .
N1 Co2 N2 78.18(14) . .
O12 Co2 O1W 89.73(11) . .
O3W Co2 O1W 87.87(12) . .
N1 Co2 O1W 99.03(12) . .
N2 Co2 O1W 177.20(12) . .
O12 Co2 O2W 87.46(11) . .
O3W Co2 O2W 84.54(12) . .
N1 Co2 O2W 173.35(12) . .
N2 Co2 O2W 102.08(12) . .
O1W Co2 O2W 80.70(11) . .
O23 Co3 N3 98.41(13) . .
O23 Co3 N4 88.88(13) . .
N3 Co3 N4 78.18(15) . .
O23 Co3 O6W 94.42(11) . .
N3 Co3 O6W 165.70(13) . .
N4 Co3 O6W 95.84(13) . .
O23 Co3 O5W 166.25(13) . .
N3 Co3 O5W 88.22(14) . .
N4 Co3 O5W 104.32(14) . .
O6W Co3 O5W 80.63(13) . .
O23 Co3 O4W 80.76(11) . .
N3 Co3 O4W 96.75(13) . .
N4 Co3 O4W 167.74(12) . .
O6W Co3 O4W 91.51(11) . .
O5W Co3 O4W 86.53(13) . .
O23 Co3 Na1 87.46(9) . .
N3 Co3 Na1 140.18(11) . .
N4 Co3 Na1 141.55(11) . .
O6W Co3 Na1 46.43(8) . .
O5W Co3 Na1 79.82(10) . .
O4W Co3 Na1 45.10(8) . .
O30 Na1 O4W 161.66(14) 2_655 .
O30 Na1 O1W 103.84(11) 2_655 2_665
O4W Na1 O1W 84.05(11) . 2_665
O30 Na1 O6W 84.56(11) 2_655 .
O4W Na1 O6W 79.26(11) . .
O1W Na1 O6W 141.64(13) 2_665 .
O30 Na1 O31 109.71(12) 2_655 2_655
O4W Na1 O31 81.87(12) . 2_655
O1W Na1 O31 111.30(13) 2_665 2_655
O6W Na1 O31 100.26(13) . 2_655
O30 Na1 O3W 79.54(11) 2_655 2_665
O4W Na1 O3W 118.79(12) . 2_665
O1W Na1 O3W 68.26(10) 2_665 2_665
O6W Na1 O3W 149.38(12) . 2_665
O31 Na1 O3W 61.76(11) 2_655 2_665
O30 Na1 Co3 123.05(10) 2_655 .
O4W Na1 Co3 40.43(8) . .
O1W Na1 Co3 117.36(9) 2_665 .
O6W Na1 Co3 38.84(7) . .
O31 Na1 Co3 90.77(10) 2_655 .
O3W Na1 Co3 150.42(10) 2_665 .
O30 Na1 P3 19.23(7) 2_655 2_655
O4W Na1 P3 156.32(10) . 2_655
O1W Na1 P3 119.26(9) 2_665 2_655
O6W Na1 P3 79.24(8) . 2_655
O31 Na1 P3 92.31(9) 2_655 2_655
O3W Na1 P3 77.16(8) 2_665 2_655
Co3 Na1 P3 117.31(5) . 2_655
O23 P1 O24 108.85(16) . .
O23 P1 O21 109.93(16) . .
O24 P1 O21 111.66(15) . .
O23 P1 O22 107.10(17) . .
O24 P1 O22 109.90(18) . .
O21 P1 O22 109.29(18) . .
O31 P2 O28 112.28(19) . .
O31 P2 O6 111.6(2) . 2_665
O28 P2 O6 112.26(16) . 2_665
O31 P2 O29 106.7(2) . .
O28 P2 O29 106.52(19) . .
O6 P2 O29 107.05(18) 2_665 .
O30 P3 O8 112.47(14) . 2_665
O30 P3 O19 109.90(14) . .
O8 P3 O19 107.74(14) 2_665 .
O30 P3 O20 111.69(14) . .
O8 P3 O20 107.20(14) 2_665 .
O19 P3 O20 107.63(14) . .
O30 P3 Na1 29.52(11) . 2_655
O8 P3 Na1 115.25(10) 2_665 2_655
O19 P3 Na1 129.85(10) . 2_655
O20 P3 Na1 83.56(10) . 2_655
O12 P4 O11 110.12(16) . .
O12 P4 O16 113.36(16) . 2_665
O11 P4 O16 111.43(15) . 2_665
O12 P4 O13 105.96(16) . .
O11 P4 O13 107.92(16) . .
O16 P4 O13 107.73(16) 2_665 .
Mo1 O1 Mo5 81.79(9) . .
Mo1 O1 Co1 133.67(12) . .
Mo5 O1 Co1 134.85(13) . .
Mo2 O2 Mo3 82.00(9) . .
Mo2 O2 Co1 135.21(13) . .
Mo3 O2 Co1 134.19(13) . .
Mo6 O3 Mo4 81.63(9) . .
Mo6 O3 Co1 136.24(13) . .
Mo4 O3 Co1 134.47(13) . .
Mo2 O5 Mo6 111.84(11) 2_665 .
Mo2 O5 H5A 104.0 2_665 .
Mo6 O5 H5A 110.1 . .
P2 O6 Mo6 134.44(17) 2_665 .
Mo6 O7 Mo4 83.44(10) . .
P3 O8 Mo4 127.27(14) 2_665 .
P3 O8 Mo5 125.60(14) 2_665 2_665
Mo4 O8 Mo5 99.59(9) . 2_665
Mo4 O10 Mo5 113.19(11) . 2_665
Mo4 O10 H10A 100.6 . .
Mo5 O10 H10A 111.9 2_665 .
P4 O11 Mo4 132.56(16) . .
P4 O12 Co2 125.75(16) . .
P4 O13 H13A 117.3 . .
P4 O16 Mo5 135.83(16) 2_665 .
Mo1 O17 Mo5 83.65(10) . .
Mo3 O18 Mo1 112.74(11) . .
Mo3 O18 H18A 109.8 . .
Mo1 O18 H18A 107.3 . .
P3 O19 Mo1 126.45(14) . .
P3 O19 Mo3 127.36(14) . .
Mo1 O19 Mo3 100.87(10) . .
P3 O20 Mo2 125.49(14) . .
P3 O20 Mo6 126.66(14) . 2_665
Mo2 O20 Mo6 99.35(9) . 2_665
P1 O21 Mo1 133.54(16) . .
P1 O22 H22 109.5 . .
P1 O23 Co3 134.95(17) . .
P1 O24 Mo3 137.82(16) . .
Mo2 O25 Mo3 84.01(10) . .
P2 O28 Mo2 137.37(17) . .
P2 O29 H29 109.5 . .
P3 O30 Na1 131.25(16) . 2_655
P2 O31 Na1 131.1(2) . 2_655
N1 C1 C2 124.2(5) . .
N1 C1 H1 119(3) . .
C2 C1 H1 117(3) . .
C3 C2 C1 116.6(5) . .
C3 C2 C11 123.3(5) . .
C1 C2 C11 120.1(5) . .
C2 C3 C4 120.2(5) . .
C2 C3 H2 120(4) . .
C4 C3 H2 119(4) . .
C3 C4 C5 119.4(5) . .
C3 C4 H3 121(3) . .
C5 C4 H3 119(3) . .
N1 C5 C4 121.0(4) . .
N1 C5 C6 116.0(4) . .
C4 C5 C6 123.0(4) . .
N2 C6 C7 120.0(4) . .
N2 C6 C5 116.1(4) . .
C7 C6 C5 123.8(4) . .
C8 C7 C6 119.7(5) . .
C8 C7 H4 123(4) . .
C6 C7 H4 117(4) . .
C7 C8 C9 120.5(5) . .
C7 C8 H5 111(4) . .
C9 C8 H5 128(4) . .
C8 C9 C10 116.7(5) . .
C8 C9 C12 123.5(5) . .
C10 C9 C12 119.8(5) . .
N2 C10 C9 124.1(4) . .
N2 C10 H6 113(3) . .
C9 C10 H6 123(3) . .
C2 C11 H11A 109.5 . .
C2 C11 H11B 109.5 . .
H11A C11 H11B 109.5 . .
C2 C11 H11C 109.5 . .
H11A C11 H11C 109.5 . .
H11B C11 H11C 109.5 . .
C9 C12 H12A 109.5 . .
C9 C12 H12B 109.5 . .
H12A C12 H12B 109.5 . .
C9 C12 H12C 109.5 . .
H12A C12 H12C 109.5 . .
H12B C12 H12C 109.5 . .
N3 C13 C14 123.5(5) . .
N3 C13 H7 117(3) . .
C14 C13 H7 119(3) . .
C13 C14 C15 116.6(5) . .
C13 C14 C23 120.0(6) . .
C15 C14 C23 123.4(5) . .
C16 C15 C14 121.1(5) . .
C16 C15 H8 115(5) . .
C14 C15 H8 124(5) . .
C15 C16 C17 118.7(5) . .
C15 C16 H9 116(4) . .
C17 C16 H9 126(4) . .
N3 C17 C16 120.7(5) . .
N3 C17 C18 116.0(4) . .
C16 C17 C18 123.3(5) . .
N4 C18 C19 120.3(5) . .
N4 C18 C17 115.9(4) . .
C19 C18 C17 123.8(4) . .
C20 C19 C18 120.1(5) . .
C20 C19 H10 125(5) . .
C18 C19 H10 115(5) . .
C21 C20 C19 120.2(5) . .
C21 C20 H11 128(5) . .
C19 C20 H11 111(5) . .
C20 C21 C22 116.9(5) . .
C20 C21 C24 122.5(5) . .
C22 C21 C24 120.7(5) . .
N4 C22 C21 123.5(4) . .
N4 C22 H12 115(3) . .
C21 C22 H12 121(3) . .
C14 C23 H23A 109.5 . .
C14 C23 H23B 109.5 . .
H23A C23 H23B 109.5 . .
C14 C23 H23C 109.5 . .
H23A C23 H23C 109.5 . .
H23B C23 H23C 109.5 . .
C21 C24 H24A 109.5 . .
C21 C24 H24B 109.5 . .
H24A C24 H24B 109.5 . .
C21 C24 H24C 109.5 . .
H24A C24 H24C 109.5 . .
H24B C24 H24C 109.5 . .
C1 N1 C5 118.6(4) . .
C1 N1 Co2 126.5(3) . .
C5 N1 Co2 114.9(3) . .
C10 N2 C6 119.0(4) . .
C10 N2 Co2 126.2(3) . .
C6 N2 Co2 114.5(3) . .
C13 N3 C17 119.5(4) . .
C13 N3 Co3 125.5(3) . .
C17 N3 Co3 115.0(3) . .
C22 N4 C18 119.0(4) . .
C22 N4 Co3 125.9(3) . .
C18 N4 Co3 114.7(3) . .
Co2 O1W Na1 104.76(11) . 2_665
Co2 O1W H1WB 104.2 . .
Na1 O1W H1WB 112.5 2_665 .
Co2 O1W H1WA 119.5 . .
Na1 O1W H1WA 120.9 2_665 .
H1WB O1W H1WA 93.3 . .
Co2 O2W H2WA 119.0 . .
Co2 O2W H2WB 120.9 . .
H2WA O2W H2WB 99.3 . .
Co2 O3W Na1 95.65(12) . 2_665
Co2 O3W H3WA 118.5 . .
Na1 O3W H3WA 104.1 2_665 .
Co2 O3W H3WB 132.8 . .
Na1 O3W H3WB 64.6 2_665 .
H3WA O3W H3WB 108.1 . .
Co3 O4W Na1 94.46(12) . .
Co3 O4W H4WA 108.4 . .
Na1 O4W H4WA 114.7 . .
Co3 O4W H4WB 122.4 . .
Na1 O4W H4WB 106.4 . .
H4WA O4W H4WB 109.9 . .
Co3 O5W H5WA 119.2 . .
Co3 O5W H5WB 121.6 . .
H5WA O5W H5WB 112.8 . .
Co3 O6W Na1 94.73(11) . .
Co3 O6W H6WA 127.0 . .
Na1 O6W H6WA 100.6 . .
Co3 O6W H6WB 126.4 . .
Na1 O6W H6WB 104.7 . .
H6WA O6W H6WB 98.1 . .
H7WA O7W H7WB 140.6 . .
H8WA O8W H8WB 137.9 . .
H9WA O9W H9WB 101.2 . .
H10C O10W H10D 115.0 . .
H11E O11W H11D 97.7 . .
H12E O12W H12D 125.5 . .
H13C O13W H13D 123.2 . .
H14C O14W H14D 97.6 . .
H15C O15W H15D 134.8 . .

loop_
_geom_bond_atom_site_label_1
_geom_bond_atom_site_label_2
_geom_bond_distance
_geom_bond_site_symmetry_2
Mo1 O14 1.671(3) .
Mo1 O17 1.941(3) .
Mo1 O1 1.977(2) .
Mo1 O21 2.079(3) .
Mo1 O18 2.107(2) .
Mo1 O19 2.262(2) .
Mo1 Mo5 2.5916(4) .
Mo2 O27 1.681(3) .
Mo2 O25 1.936(3) .
Mo2 O2 1.969(3) .
Mo2 O28 2.056(3) .
Mo2 O5 2.098(3) 2_665
Mo2 O20 2.265(2) .
Mo2 Mo3 2.5929(5) .
Mo3 O26 1.679(3) .
Mo3 O25 1.938(3) .
Mo3 O2 1.983(2) .
Mo3 O24 2.038(3) .
Mo3 O18 2.084(3) .
Mo3 O19 2.264(2) .
Mo4 O9 1.674(3) .
Mo4 O7 1.940(3) .
Mo4 O3 1.979(2) .
Mo4 O11 2.037(3) .
Mo4 O10 2.098(3) .
Mo4 O8 2.286(2) .
Mo4 Mo6 2.5818(5) .
Mo5 O15 1.669(3) .
Mo5 O17 1.945(2) .
Mo5 O1 1.982(2) .
Mo5 O16 2.044(3) .
Mo5 O10 2.102(2) 2_665
Mo5 O8 2.305(2) 2_665
Mo6 O4 1.676(3) .
Mo6 O7 1.939(3) .
Mo6 O3 1.971(2) .
Mo6 O6 2.065(3) .
Mo6 O5 2.101(3) .
Mo6 O20 2.297(2) 2_665
Co1 O2 2.117(2) 2_665
Co1 O2 2.117(2) .
Co1 O3 2.138(2) .
Co1 O3 2.138(2) 2_665
Co1 O1 2.195(2) 2_665
Co1 O1 2.195(2) .
Co2 O12 2.035(3) .
Co2 O3W 2.079(3) .
Co2 N1 2.103(3) .
Co2 N2 2.109(4) .
Co2 O1W 2.144(3) .
Co2 O2W 2.163(3) .
Co3 O23 2.063(3) .
Co3 N3 2.098(4) .
Co3 N4 2.099(4) .
Co3 O6W 2.121(3) .
Co3 O5W 2.127(3) .
Co3 O4W 2.193(3) .
Co3 Na1 3.3709(19) .
Na1 O30 2.251(3) 2_655
Na1 O4W 2.395(3) .
Na1 O1W 2.426(3) 2_665
Na1 O6W 2.451(3) .
Na1 O31 2.550(4) 2_655
Na1 O3W 2.772(4) 2_665
Na1 P3 3.4342(19) 2_655
P1 O23 1.507(3) .
P1 O24 1.522(3) .
P1 O21 1.538(3) .
P1 O22 1.555(3) .
P2 O31 1.491(3) .
P2 O28 1.527(3) .
P2 O6 1.528(3) 2_665
P2 O29 1.570(3) .
P3 O30 1.504(3) .
P3 O8 1.547(3) 2_665
P3 O19 1.548(3) .
P3 O20 1.552(3) .
P3 Na1 3.4342(19) 2_655
P4 O12 1.512(3) .
P4 O11 1.530(3) .
P4 O16 1.531(3) 2_665
P4 O13 1.564(3) .
O5 Mo2 2.098(3) 2_665
O5 H5A 0.9285 .
O6 P2 1.528(3) 2_665
O8 P3 1.547(3) 2_665
O8 Mo5 2.305(2) 2_665
O10 Mo5 2.102(2) 2_665
O10 H10A 0.8799 .
O13 H13A 0.6998 .
O16 P4 1.531(3) 2_665
O18 H18A 0.8720 .
O20 Mo6 2.297(2) 2_665
O22 H22 0.8200 .
O29 H29 0.8200 .
O30 Na1 2.251(3) 2_655
O31 Na1 2.550(4) 2_655
C1 N1 1.327(6) .
C1 C2 1.392(7) .
C1 H1 0.92(5) .
C2 C3 1.377(8) .
C2 C11 1.498(8) .
C3 C4 1.382(8) .
C3 H2 0.91(6) .
C4 C5 1.384(6) .
C4 H3 0.96(6) .
C5 N1 1.348(5) .
C5 C6 1.469(6) .
C6 N2 1.348(5) .
C6 C7 1.392(6) .
C7 C8 1.375(8) .
C7 H4 0.83(6) .
C8 C9 1.376(8) .
C8 H5 0.99(6) .
C9 C10 1.379(7) .
C9 C12 1.507(7) .
C10 N2 1.337(6) .
C10 H6 0.94(5) .
C11 H11A 0.9600 .
C11 H11B 0.9600 .
C11 H11C 0.9600 .
C12 H12A 0.9600 .
C12 H12B 0.9600 .
C12 H12C 0.9600 .
C13 N3 1.338(6) .
C13 C14 1.379(7) .
C13 H7 0.98(6) .
C14 C15 1.383(9) .
C14 C23 1.515(8) .
C15 C16 1.374(9) .
C15 H8 1.06(9) .
C16 C17 1.395(7) .
C16 H9 1.04(6) .
C17 N3 1.339(6) .
C17 C18 1.468(7) .
C18 N4 1.348(6) .
C18 C19 1.384(7) .
C19 C20 1.380(9) .
C19 H10 0.87(7) .
C20 C21 1.376(8) .
C20 H11 0.954(10) .
C21 C22 1.387(7) .
C21 C24 1.500(7) .
C22 N4 1.346(6) .
C22 H12 1.05(5) .
C23 H23A 0.9600 .
C23 H23B 0.9600 .
C23 H23C 0.9600 .
C24 H24A 0.9600 .
C24 H24B 0.9600 .
C24 H24C 0.9600 .
O1W Na1 2.426(3) 2_665
O1W H1WB 0.9100 .
O1W H1WA 0.8975 .
O2W H2WA 0.8874 .
O2W H2WB 0.8514 .
O3W Na1 2.772(4) 2_665
O3W H3WA 0.8328 .
O3W H3WB 0.9183 .
O4W H4WA 0.9218 .
O4W H4WB 0.9497 .
O5W H5WA 0.8728 .
O5W H5WB 0.8814 .
O6W H6WA 0.8885 .
O6W H6WB 0.8409 .
O7W H7WA 0.8587 .
O7W H7WB 0.8522 .
O8W H8WA 0.8394 .
O8W H8WB 0.8378 .
O9W H9WA 0.8278 .
O9W H9WB 0.8409 .
O10W H10C 0.8160 .
O10W H10D 0.8492 .
O11W H11E 0.7177 .
O11W H11D 0.8163 .
O12W H12E 0.8505 .
O12W H12D 0.8567 .
O13W H13C 0.8293 .
O13W H13D 0.8624 .
O14W H14C 0.9032 .
O14W H14D 0.8216 .
O15W H15C 0.8406 .
O15W H15D 0.8583 .
